data_4318769
loop_
_publ_author_name
'Bin Deng'
'Donald E. Ellis'
'James A. Ibers'

_publ_section_title
;
 New Layered Rubidium Rare-Earth Selenides: Syntheses, Structures,
 Physical Properties, and Electronic Structures for RbLnSe2
;
_journal_name_full 'Inorganic Chemistry'
_journal_page_first 5716
_journal_page_last 5720
_journal_paper_doi 10.1021/ic020324j
_journal_volume 41
_journal_year 2002
_chemical_formula_sum 'La Rb Se2'
_chemical_formula_weight 382.30
_chemical_name_common 'rubidium lanthanum selenide'
_chemical_name_systematic
;
  ?
;
_space_group_IT_number 166
_symmetry_cell_setting trigonal
_symmetry_space_group_name_Hall '-R 3 2"'
_symmetry_space_group_name_H-M 'R -3 m :H'
_atom_sites_solution_hydrogens none
_atom_sites_solution_primary direct
_atom_sites_solution_secondary difmap
_audit_creation_method SHELXL-97
_cell_angle_alpha 90.00
_cell_angle_beta 90.00
_cell_angle_gamma 120.00
_cell_formula_units_Z 3
_cell_length_a 4.4313(4)
_cell_length_b 4.4313(4)
_cell_length_c 23.710(3)
_cell_measurement_reflns_used 1196
_cell_measurement_temperature 153(2)
_cell_measurement_theta_max 28.68
_cell_measurement_theta_min 2.58
_cell_volume 403.20(7)
_computing_cell_refinement 'SMART version 5.054 (Bruker, 2000)'
_computing_data_collection 'SMART version 5.054 (Bruker, 2000)'
_computing_data_reduction 'SAINT-Plus version 6.22 (Bruker, 2000)'
_computing_molecular_graphics 'SHELXL-97 (Sheldrick, 1997)'
_computing_publication_material 'SHELXL-97 (Sheldrick, 1997)'
_computing_structure_refinement 'SHELXL-97 (Sheldrick, 1997)'
_computing_structure_solution 'SHELXS-97 (Sheldrick, 1990)'
_diffrn_ambient_temperature 153(2)
_diffrn_measured_fraction_theta_full 0.988
_diffrn_measured_fraction_theta_max 0.988
_diffrn_measurement_device_type 'Bruker 1000-CCD'
_diffrn_measurement_method \w
_diffrn_radiation_monochromator graphite
_diffrn_radiation_source 'fine-focus sealed tube'
_diffrn_radiation_type MoK\a
_diffrn_radiation_wavelength 0.71073
_diffrn_reflns_av_R_equivalents 0.0321
_diffrn_reflns_av_sigmaI/netI 0.0217
_diffrn_reflns_limit_h_max 5
_diffrn_reflns_limit_h_min -5
_diffrn_reflns_limit_k_max 5
_diffrn_reflns_limit_k_min -5
_diffrn_reflns_limit_l_max 31
_diffrn_reflns_limit_l_min -31
_diffrn_reflns_number 1196
_diffrn_reflns_theta_full 28.68
_diffrn_reflns_theta_max 28.68
_diffrn_reflns_theta_min 2.58
_diffrn_standards_decay_% <2
_diffrn_standards_interval_count none
_diffrn_standards_interval_time none
_diffrn_standards_number none
_exptl_absorpt_coefficient_mu 30.298
_exptl_absorpt_correction_T_max 0.51569
_exptl_absorpt_correction_T_min 0.13829
_exptl_absorpt_correction_type numerical
_exptl_absorpt_process_details 'face indexed'
_exptl_crystal_colour red
_exptl_crystal_density_diffrn 4.723
_exptl_crystal_density_meas ?
_exptl_crystal_density_method 'not measured'
_exptl_crystal_F_000 486
_exptl_crystal_size_max 0.102
_exptl_crystal_size_mid 0.080
_exptl_crystal_size_min 0.022
_refine_diff_density_max 2.277
_refine_diff_density_min -3.165
_refine_diff_density_rms 0.317
_refine_ls_extinction_coef 0.0029(5)
_refine_ls_extinction_expression Fc^*^=kFc[1+0.001xFc^2^\l^3^/sin(2\q)]^-1/4^
_refine_ls_extinction_method SHELXL
_refine_ls_goodness_of_fit_ref 1.209
_refine_ls_hydrogen_treatment none
_refine_ls_matrix_type full
_refine_ls_number_parameters 9
_refine_ls_number_reflns 160
_refine_ls_number_restraints 0
_refine_ls_restrained_S_all 1.209
_refine_ls_R_factor_all 0.0244
_refine_ls_R_factor_gt 0.0236
_refine_ls_shift/su_max 0.000
_refine_ls_shift/su_mean 0.000
_refine_ls_structure_factor_coef Fsqd
_refine_ls_weighting_details
; calc
  [1.00000+0.00000exp(0.00(sin\q/\l)^2^)]/
    [\s^2^(Fo^2^)+0.0000+0.0000*P+(0.0400P)^2^+0.0000sin\q/\l]
  where P = 1.00000Fo^2^ + 0.00000Fc^2^
;
_refine_ls_weighting_scheme calc
_refine_ls_wR_factor_gt 0.0595
_refine_ls_wR_factor_ref 0.0596
_reflns_number_gt 156
_reflns_number_total 160
_reflns_threshold_expression >2sigma(I)
_cod_data_source_file ic020324j_01.cif
_cod_data_source_block rblase2
_cod_depositor_comments
;
The following automatic conversions were performed:

'_exptl_crystal_density_meas' value 'not measured' was changed to '?'
- the value is perceived as not measured.

Automatic conversion script
Id: cif_fix_values 3008 2015-01-20 13:52:24Z robertas 
;
_cod_original_sg_symbol_H-M 'R -3 m'
_cod_database_code 4318769

loop_
_symmetry_equiv_pos_as_xyz
'x, y, z'
'-y, x-y, z'
'-x+y, -x, z'
'y, x, -z'
'x-y, -y, -z'
'-x, -x+y, -z'
'x+2/3, y+1/3, z+1/3'
'-y+2/3, x-y+1/3, z+1/3'
'-x+y+2/3, -x+1/3, z+1/3'
'y+2/3, x+1/3, -z+1/3'
'x-y+2/3, -y+1/3, -z+1/3'
'-x+2/3, -x+y+1/3, -z+1/3'
'x+1/3, y+2/3, z+2/3'
'-y+1/3, x-y+2/3, z+2/3'
'-x+y+1/3, -x+2/3, z+2/3'
'y+1/3, x+2/3, -z+2/3'
'x-y+1/3, -y+2/3, -z+2/3'
'-x+1/3, -x+y+2/3, -z+2/3'
'-x, -y, -z'
'y, -x+y, -z'
'x-y, x, -z'
'-y, -x, z'
'-x+y, y, z'
'x, x-y, z'
'-x+2/3, -y+1/3, -z+1/3'
'y+2/3, -x+y+1/3, -z+1/3'
'x-y+2/3, x+1/3, -z+1/3'
'-y+2/3, -x+1/3, z+1/3'
'-x+y+2/3, y+1/3, z+1/3'
'x+2/3, x-y+1/3, z+1/3'
'-x+1/3, -y+2/3, -z+2/3'
'y+1/3, -x+y+2/3, -z+2/3'
'x-y+1/3, x+2/3, -z+2/3'
'-y+1/3, -x+2/3, z+2/3'
'-x+y+1/3, y+2/3, z+2/3'
'x+1/3, x-y+2/3, z+2/3'

loop_
_atom_site_label
_atom_site_type_symbol
_atom_site_fract_x
_atom_site_fract_y
_atom_site_fract_z
_atom_site_U_iso_or_equiv
_atom_site_adp_type
_atom_site_occupancy
_atom_site_symmetry_multiplicity
_atom_site_calc_flag
_atom_site_refinement_flags
_atom_site_disorder_assembly
_atom_site_disorder_group
Se Se 0.0000 0.0000 0.23510(4) 0.0076(3) Uani 1 6 d S . .
La La 0.0000 0.0000 0.5000 0.0067(3) Uani 1 12 d S . .
Rb Rb 0.0000 0.0000 0.0000 0.0116(4) Uani 1 12 d S . .

loop_
_atom_site_aniso_label
_atom_site_aniso_U_11
_atom_site_aniso_U_22
_atom_site_aniso_U_33
_atom_site_aniso_U_23
_atom_site_aniso_U_13
_atom_site_aniso_U_12
Se 0.0080(4) 0.0080(4) 0.0068(5) 0.000 0.000 0.00401(18)
La 0.0069(3) 0.0069(3) 0.0063(5) 0.000 0.000 0.00344(17)
Rb 0.0129(4) 0.0129(4) 0.0089(7) 0.000 0.000 0.0065(2)

loop_
_atom_type_symbol
_atom_type_description
_atom_type_scat_dispersion_real
_atom_type_scat_dispersion_imag
_atom_type_scat_source
Se Se -0.0929 2.2259 'International Tables Vol C Tables 4.2.6.8 and 6.1.1.4'
Rb Rb -0.9393 2.9676 'International Tables Vol C Tables 4.2.6.8 and 6.1.1.4'
La La -0.2871 2.4523 'International Tables Vol C Tables 4.2.6.8 and 6.1.1.4'

loop_
_geom_angle_atom_site_label_1
_geom_angle_atom_site_label_2
_geom_angle_atom_site_label_3
_geom_angle
_geom_angle_site_symmetry_1
_geom_angle_site_symmetry_3
_geom_angle_publ_flag
La Se La 94.00(2) 13_444 13_554 ?
La Se La 94.00(2) 13_444 13_544 ?
La Se La 94.00(2) 13_554 13_544 ?
La Se Rb 170.07(3) 13_444 7 ?
La Se Rb 92.769(8) 13_554 7 ?
La Se Rb 92.770(8) 13_544 7 ?
La Se Rb 92.769(8) 13_444 7_445 ?
La Se Rb 170.07(3) 13_554 7_445 ?
La Se Rb 92.770(8) 13_544 7_445 ?
Rb Se Rb 79.64(2) 7 7_445 ?
La Se Rb 92.770(8) 13_444 7_455 ?
La Se Rb 92.770(8) 13_554 7_455 ?
La Se Rb 170.07(3) 13_544 7_455 ?
Rb Se Rb 79.64(2) 7 7_455 ?
Rb Se Rb 79.64(2) 7_445 7_455 ?
Se La Se 180.0 7 31_445 ?
Se La Se 94.00(2) 7 7_445 ?
Se La Se 86.00(2) 31_445 7_445 ?
Se La Se 86.00(2) 7 31 ?
Se La Se 94.00(2) 31_445 31 ?
Se La Se 180.0 7_445 31 ?
Se La Se 94.00(2) 7 7_455 ?
Se La Se 86.00(2) 31_445 7_455 ?
Se La Se 94.00(2) 7_445 7_455 ?
Se La Se 86.00(2) 31 7_455 ?
Se La Se 86.00(2) 7 31_545 ?
Se La Se 94.00(2) 31_445 31_545 ?
Se La Se 86.00(2) 7_445 31_545 ?
Se La Se 94.00(2) 31 31_545 ?
Se La Se 180.00(3) 7_455 31_545 ?
Se La Rb 47.230(13) 7 13 ?
Se La Rb 132.770(13) 31_445 13 ?
Se La Rb 90.538(19) 7_445 13 ?
Se La Rb 89.462(19) 31 13 ?
Se La Rb 47.231(13) 7_455 13 ?
Se La Rb 132.769(13) 31_545 13 ?
Se La Rb 132.770(13) 7 7_445 ?
Se La Rb 47.230(13) 31_445 7_445 ?
Se La Rb 89.462(19) 7_445 7_445 ?
Se La Rb 90.538(19) 31 7_445 ?
Se La Rb 132.769(13) 7_455 7_445 ?
Se La Rb 47.231(13) 31_545 7_445 ?
Rb La Rb 180.0 13 7_445 ?
Se La Rb 90.538(19) 7 13_445 ?
Se La Rb 89.462(19) 31_445 13_445 ?
Se La Rb 47.230(13) 7_445 13_445 ?
Se La Rb 132.770(13) 31 13_445 ?
Se La Rb 47.231(13) 7_455 13_445 ?
Se La Rb 132.769(13) 31_545 13_445 ?
Rb La Rb 56.155(7) 13 13_445 ?
Rb La Rb 123.845(7) 7_445 13_445 ?
Se La Rb 89.462(19) 7 7 ?
Se La Rb 90.538(19) 31_445 7 ?
Se La Rb 132.770(13) 7_445 7 ?
Se La Rb 47.230(13) 31 7 ?
Se La Rb 132.769(13) 7_455 7 ?
Se La Rb 47.231(13) 31_545 7 ?
Rb La Rb 123.845(7) 13 7 ?
Rb La Rb 56.155(7) 7_445 7 ?
Rb La Rb 180.0 13_445 7 ?
Se La Rb 132.769(13) 7 7_455 ?
Se La Rb 47.231(13) 31_445 7_455 ?
Se La Rb 132.769(13) 7_445 7_455 ?
Se La Rb 47.231(13) 31 7_455 ?
Se La Rb 89.461(19) 7_455 7_455 ?
Se La Rb 90.539(19) 31_545 7_455 ?
Rb La Rb 123.845(7) 13 7_455 ?
Rb La Rb 56.155(7) 7_445 7_455 ?
Rb La Rb 123.845(7) 13_445 7_455 ?
Rb La Rb 56.155(7) 7 7_455 ?
Se La Rb 47.231(13) 7 13_545 ?
Se La Rb 132.769(13) 31_445 13_545 ?
Se La Rb 47.231(13) 7_445 13_545 ?
Se La Rb 132.769(13) 31 13_545 ?
Se La Rb 90.539(19) 7_455 13_545 ?
Se La Rb 89.461(19) 31_545 13_545 ?
Rb La Rb 56.155(7) 13 13_545 ?
Rb La Rb 123.845(7) 7_445 13_545 ?
Rb La Rb 56.155(7) 13_445 13_545 ?
Rb La Rb 123.845(7) 7 13_545 ?
Rb La Rb 180.0 7_455 13_545 ?
Se Rb Se 180.00(3) 25 13_444 ?
Se Rb Se 79.64(2) 25 25_445 ?
Se Rb Se 100.36(2) 13_444 25_445 ?
Se Rb Se 100.36(2) 25 13_554 ?
Se Rb Se 79.64(2) 13_444 13_554 ?
Se Rb Se 180.00(3) 25_445 13_554 ?
Se Rb Se 100.36(2) 25 13_544 ?
Se Rb Se 79.64(2) 13_444 13_544 ?
Se Rb Se 100.36(2) 25_445 13_544 ?
Se Rb Se 79.64(2) 13_554 13_544 ?
Se Rb Se 79.64(2) 25 25_455 ?
Se Rb Se 100.36(2) 13_444 25_455 ?
Se Rb Se 79.64(2) 25_445 25_455 ?
Se Rb Se 100.36(2) 13_554 25_455 ?
Se Rb Se 180.00(3) 13_544 25_455 ?
Se Rb Rb 50.180(10) 25 1_665 ?
Se Rb Rb 129.820(10) 13_444 1_665 ?
Se Rb Rb 129.820(10) 25_445 1_665 ?
Se Rb Rb 50.180(10) 13_554 1_665 ?
Se Rb Rb 90.0 13_544 1_665 ?
Se Rb Rb 90.0 25_455 1_665 ?
Se Rb Rb 129.820(10) 25 1_445 ?
Se Rb Rb 50.180(10) 13_444 1_445 ?
Se Rb Rb 50.180(10) 25_445 1_445 ?
Se Rb Rb 129.820(10) 13_554 1_445 ?
Se Rb Rb 90.0 13_544 1_445 ?
Se Rb Rb 90.0 25_455 1_445 ?
Rb Rb Rb 180.0 1_665 1_445 ?
Se Rb Rb 90.0 25 1_565 ?
Se Rb Rb 90.0 13_444 1_565 ?
Se Rb Rb 129.820(10) 25_445 1_565 ?
Se Rb Rb 50.180(10) 13_554 1_565 ?
Se Rb Rb 129.820(10) 13_544 1_565 ?
Se Rb Rb 50.180(10) 25_455 1_565 ?
Rb Rb Rb 60.0 1_665 1_565 ?
Rb Rb Rb 120.0 1_445 1_565 ?
Se Rb Rb 50.180(10) 25 1_655 ?
Se Rb Rb 129.820(10) 13_444 1_655 ?
Se Rb Rb 90.0 25_445 1_655 ?
Se Rb Rb 90.0 13_554 1_655 ?
Se Rb Rb 50.180(10) 13_544 1_655 ?
Se Rb Rb 129.820(10) 25_455 1_655 ?
Rb Rb Rb 60.0 1_665 1_655 ?
Rb Rb Rb 120.0 1_445 1_655 ?
Rb Rb Rb 120.0 1_565 1_655 ?
Se Rb Rb 129.820(10) 25 1_455 ?
Se Rb Rb 50.180(10) 13_444 1_455 ?
Se Rb Rb 90.0 25_445 1_455 ?
Se Rb Rb 90.0 13_554 1_455 ?
Se Rb Rb 129.820(10) 13_544 1_455 ?
Se Rb Rb 50.180(10) 25_455 1_455 ?
Rb Rb Rb 120.0 1_665 1_455 ?
Rb Rb Rb 60.0 1_445 1_455 ?
Rb Rb Rb 60.0 1_565 1_455 ?
Rb Rb Rb 180.0 1_655 1_455 ?
Se Rb Rb 90.0 25 1_545 ?
Se Rb Rb 90.0 13_444 1_545 ?
Se Rb Rb 50.180(10) 25_445 1_545 ?
Se Rb Rb 129.820(10) 13_554 1_545 ?
Se Rb Rb 50.180(10) 13_544 1_545 ?
Se Rb Rb 129.820(10) 25_455 1_545 ?
Rb Rb Rb 120.0 1_665 1_545 ?
Rb Rb Rb 60.0 1_445 1_545 ?
Rb Rb Rb 180.0 1_565 1_545 ?
Rb Rb Rb 60.0 1_655 1_545 ?
Rb Rb Rb 120.0 1_455 1_545 ?

loop_
_geom_bond_atom_site_label_1
_geom_bond_atom_site_label_2
_geom_bond_distance
_geom_bond_site_symmetry_2
_geom_bond_publ_flag
Se La 3.0295(6) 13_444 ?
Se La 3.0295(6) 13_554 ?
Se La 3.0295(6) 13_544 ?
Se Rb 3.4599(8) 7 ?
Se Rb 3.4599(8) 7_445 ?
Se Rb 3.4599(8) 7_455 ?
La Se 3.0295(6) 7 ?
La Se 3.0295(6) 31_445 ?
La Se 3.0295(6) 7_445 ?
La Se 3.0295(6) 31 ?
La Se 3.0295(6) 7_455 ?
La Se 3.0295(6) 31_545 ?
La Rb 4.7075(5) 13 ?
La Rb 4.7075(5) 7_445 ?
La Rb 4.7075(5) 13_445 ?
La Rb 4.7075(5) 7 ?
La Rb 4.7075(5) 7_455 ?
La Rb 4.7075(5) 13_545 ?
Rb Se 3.4599(8) 25 ?
Rb Se 3.4599(8) 13_444 ?
Rb Se 3.4599(8) 25_445 ?
Rb Se 3.4599(8) 13_554 ?
Rb Se 3.4599(8) 13_544 ?
Rb Se 3.4599(8) 25_455 ?
Rb Rb 4.4313(4) 1_665 ?
Rb Rb 4.4313(4) 1_445 ?
Rb Rb 4.4313(4) 1_565 ?
Rb Rb 4.4313(4) 1_655 ?
Rb Rb 4.4313(4) 1_455 ?
Rb Rb 4.4313(4) 1_545 ?
